data_7109559
loop_
_publ_author_name
'Masatoshi Ishida'
'Pyosang Kim'
'Jiyoung Choi'
'Juyoung Yoon'
'Dongho Kim'
'Jonathan L. Sessler'

_publ_section_title
;
 Benzimidazole-embedded N-fused aza-indacenes: synthesis and
 deprotonation-assisted optical detection of carbon dioxide
;
_journal_name_full Chem.Commun.
_journal_page_first 6950
_journal_paper_doi 10.1039/c3cc43938k
_journal_volume 49
_journal_year 2013
_chemical_formula_moiety 'C21 H11 Cl5 F3 N3'
_chemical_formula_sum 'C21 H11 Cl5 F3 N3'
_chemical_formula_weight 539.60
_space_group_IT_number 14
_symmetry_cell_setting monoclinic
_symmetry_Int_Tables_number 14
_symmetry_space_group_name_Hall '-P 2ybc'
_symmetry_space_group_name_H-M 'P 1 21/c 1'
_atom_sites_solution_hydrogens geom
_atom_sites_solution_primary direct
_atom_sites_solution_secondary difmap
_cell_angle_alpha 90.0000
_cell_angle_beta 92.46(3)
_cell_angle_gamma 90.0000
_cell_formula_units_Z 4
_cell_length_a 11.068(3)
_cell_length_b 8.982(3)
_cell_length_c 21.773(7)
_cell_measurement_reflns_used 18232
_cell_measurement_temperature 133
_cell_measurement_theta_max 27.45
_cell_measurement_theta_min 3.04
_cell_volume 2162.5(12)
_computing_cell_refinement 'RAPID AUTO'
_computing_data_collection 'RAPID AUTO (Rigaku, ????)'
_computing_data_reduction 'RAPID AUTO'
_computing_molecular_graphics 'CrystalStructure 4.0'
_computing_publication_material 'CrystalStructure 4.0 (Rigaku, 2010)'
_computing_structure_refinement 'SHELXL97 (Sheldrick, 2008)'
_computing_structure_solution SIR97
_diffrn_ambient_temperature 133
_diffrn_detector_area_resol_mean 10.000
_diffrn_measured_fraction_theta_full 0.995
_diffrn_measured_fraction_theta_max 0.995
_diffrn_measurement_device_type 'Rigaku R-AXIS RAPID'
_diffrn_measurement_method \w
_diffrn_radiation_type 'Mo K\a'
_diffrn_radiation_wavelength 0.71075
_diffrn_reflns_limit_h_max 14
_diffrn_reflns_limit_h_min 0
_diffrn_reflns_limit_k_max 11
_diffrn_reflns_limit_k_min 0
_diffrn_reflns_limit_l_max 28
_diffrn_reflns_limit_l_min -28
_diffrn_reflns_number 4920
_diffrn_reflns_theta_full 27.43
_diffrn_reflns_theta_max 27.43
_diffrn_standards_number 0
_exptl_absorpt_coefficient_mu 0.711
_exptl_absorpt_correction_type none
_exptl_crystal_colour yellow
_exptl_crystal_density_diffrn 1.657
_exptl_crystal_density_method 'not measured'
_exptl_crystal_description needle
_exptl_crystal_F_000 1080.00
_exptl_crystal_size_max 0.390
_exptl_crystal_size_mid 0.100
_exptl_crystal_size_min 0.090
_refine_diff_density_max 0.610
_refine_diff_density_min -0.410
_refine_ls_extinction_method none
_refine_ls_goodness_of_fit_ref 0.942
_refine_ls_hydrogen_treatment mixed
_refine_ls_number_parameters 297
_refine_ls_number_reflns 4920
_refine_ls_number_restraints 0
_refine_ls_R_factor_gt 0.0375
_refine_ls_shift/su_max 0.001
_refine_ls_structure_factor_coef Fsqd
_refine_ls_weighting_details 'w = 1/[\s^2^(Fo^2^)+(0.0534P)^2^+0.0000P] where P=(Fo^2^+2Fc^2^)/3'
_refine_ls_weighting_scheme calc
_refine_ls_wR_factor_ref 0.0930
_reflns_number_gt 3559
_reflns_number_total 4920
_reflns_threshold_expression F^2^>2.0\s(F^2^)
_cod_data_source_file c3cc43938k.txt
_cod_data_source_block ishida
_cod_original_cell_volume 2162.4(11)
_cod_database_code 7109559

loop_
_symmetry_equiv_pos_site_id
_symmetry_equiv_pos_as_xyz
1 +X,+Y,+Z
2 -X,1/2+Y,1/2-Z
3 -X,-Y,-Z
4 +X,1/2-Y,1/2+Z

loop_
_atom_site_label
_atom_site_type_symbol
_atom_site_fract_x
_atom_site_fract_y
_atom_site_fract_z
_atom_site_U_iso_or_equiv
_atom_site_adp_type
_atom_site_occupancy
_atom_site_symmetry_multiplicity
_atom_site_calc_flag
_atom_site_refinement_flags
Cl(1) Cl 0.00482(5) -0.31701(6) 0.44421(2) 0.02313(12) Uani 1.0 4 d .
Cl(2) Cl 0.26555(5) -0.17995(6) 0.42797(2) 0.02430(13) Uani 1.0 4 d .
Cl(3) Cl 0.32968(8) 0.03258(8) 0.85276(3) 0.0519(2) Uani 1.0 4 d .
Cl(4) Cl 0.26232(6) 0.07690(8) 0.97827(3) 0.04688(19) Uani 1.0 4 d .
Cl(5) Cl 0.49649(6) 0.17467(8) 0.94048(3) 0.04524(18) Uani 1.0 4 d .
F(1) F 0.44452(11) -0.00681(15) 0.62362(5) 0.0268(3) Uani 1.0 4 d .
F(2) F 0.41206(12) 0.19946(15) 0.57492(5) 0.0306(3) Uani 1.0 4 d .
F(3) F 0.50708(11) 0.19992(17) 0.66318(6) 0.0333(4) Uani 1.0 4 d .
N(1) N 0.00383(14) -0.01053(19) 0.64562(7) 0.0162(4) Uani 1.0 4 d .
N(2) N 0.19715(14) 0.07856(18) 0.64054(7) 0.0148(4) Uani 1.0 4 d .
N(3) N 0.18765(15) 0.34649(19) 0.79249(7) 0.0188(4) Uani 1.0 4 d .
C(1) C 0.00281(18) -0.1610(3) 0.54975(8) 0.0177(4) Uani 1.0 4 d .
C(2) C 0.06881(18) -0.1986(3) 0.49977(8) 0.0177(4) Uani 1.0 4 d .
C(3) C 0.18582(18) -0.1401(3) 0.49332(8) 0.0182(4) Uani 1.0 4 d .
C(4) C 0.24005(18) -0.0475(3) 0.53662(8) 0.0176(4) Uani 1.0 4 d .
C(5) C 0.17383(17) -0.0116(3) 0.58821(8) 0.0153(4) Uani 1.0 4 d .
C(6) C 0.05556(17) -0.0652(3) 0.59385(8) 0.0159(4) Uani 1.0 4 d .
C(7) C 0.08770(17) 0.0766(3) 0.67235(8) 0.0152(4) Uani 1.0 4 d .
C(8) C 0.07657(17) 0.1651(2) 0.72566(8) 0.0156(4) Uani 1.0 4 d .
C(9) C 0.17501(17) 0.2485(3) 0.74448(8) 0.0158(4) Uani 1.0 4 d .
C(10) C 0.29022(17) 0.2428(3) 0.71459(8) 0.0161(4) Uani 1.0 4 d .
C(11) C 0.36953(18) 0.3412(3) 0.74920(9) 0.0221(5) Uani 1.0 4 d .
C(12) C 0.30348(19) 0.4017(3) 0.79402(9) 0.0220(5) Uani 1.0 4 d .
C(13) C 0.29865(17) 0.1549(3) 0.66308(8) 0.0157(4) Uani 1.0 4 d .
C(14) C 0.41483(18) 0.1369(3) 0.63116(9) 0.0210(5) Uani 1.0 4 d .
C(15) C -0.03982(17) 0.1686(3) 0.75803(8) 0.0170(4) Uani 1.0 4 d .
C(16) C -0.13844(18) 0.2456(3) 0.73264(9) 0.0224(5) Uani 1.0 4 d .
C(17) C -0.24543(19) 0.2535(3) 0.76401(10) 0.0286(5) Uani 1.0 4 d .
C(18) C -0.2544(2) 0.1828(3) 0.82044(10) 0.0290(5) Uani 1.0 4 d .
C(19) C -0.1565(2) 0.1060(3) 0.84555(10) 0.0289(5) Uani 1.0 4 d .
C(20) C -0.0483(2) 0.0994(3) 0.81519(9) 0.0233(5) Uani 1.0 4 d .
C(21) C 0.3820(3) 0.0398(3) 0.93003(10) 0.0302(5) Uani 1.0 4 d .
H(1) H -0.0764 -0.1991 0.5541 0.0213 Uiso 1.0 4 calc R
H(2) H 0.3191 -0.0094 0.5318 0.0211 Uiso 1.0 4 calc R
H(3) H -0.1331 0.2930 0.6939 0.0269 Uiso 1.0 4 calc R
H(4) H -0.3125 0.3073 0.7468 0.0343 Uiso 1.0 4 calc R
H(5) H -0.3276 0.1875 0.8416 0.0348 Uiso 1.0 4 calc R
H(6) H -0.1628 0.0569 0.8839 0.0347 Uiso 1.0 4 calc R
H(7) H 0.0194 0.0482 0.8333 0.0280 Uiso 1.0 4 calc R
H(8) H 0.4522 0.3603 0.7421 0.0265 Uiso 1.0 4 calc R
H(9) H 0.3336 0.4734 0.8229 0.0264 Uiso 1.0 4 calc R
H(11) H 0.424(3) -0.057(3) 0.9398(11) 0.035(7) Uiso 1.0 4 d .
H(10) H 0.117(3) 0.395(4) 0.8147(11) 0.039(8) Uiso 1.0 4 d .

loop_
_atom_site_aniso_label
_atom_site_aniso_U_11
_atom_site_aniso_U_22
_atom_site_aniso_U_33
_atom_site_aniso_U_12
_atom_site_aniso_U_13
_atom_site_aniso_U_23
Cl(1) 0.0246(3) 0.0249(3) 0.0200(3) -0.0028(2) 0.00133(18) -0.0060(2)
Cl(2) 0.0233(3) 0.0323(3) 0.0179(3) 0.0008(3) 0.00840(18) -0.0051(2)
Cl(3) 0.0791(6) 0.0388(4) 0.0360(4) -0.0004(4) -0.0179(4) 0.0042(3)
Cl(4) 0.0305(4) 0.0469(4) 0.0644(5) -0.0018(3) 0.0145(3) -0.0101(4)
Cl(5) 0.0440(4) 0.0542(5) 0.0383(4) -0.0203(4) 0.0113(3) -0.0018(3)
F(1) 0.0179(6) 0.0317(7) 0.0309(7) 0.0094(6) 0.0015(5) -0.0074(6)
F(2) 0.0299(7) 0.0385(8) 0.0245(6) -0.0070(7) 0.0143(6) 0.0032(6)
F(3) 0.0113(6) 0.0506(9) 0.0383(7) -0.0056(6) 0.0062(5) -0.0203(7)
N(1) 0.0140(8) 0.0200(9) 0.0148(7) -0.0011(7) 0.0043(6) 0.0003(7)
N(2) 0.0107(8) 0.0190(9) 0.0149(7) 0.0017(7) 0.0043(6) 0.0001(7)
N(3) 0.0135(8) 0.0223(9) 0.0206(8) 0.0012(7) 0.0027(6) -0.0044(7)
C(1) 0.0150(9) 0.0196(10) 0.0188(9) -0.0015(8) 0.0027(7) 0.0008(8)
C(2) 0.0189(10) 0.0180(10) 0.0162(9) -0.0013(9) -0.0005(7) -0.0022(8)
C(3) 0.0169(10) 0.0217(10) 0.0162(9) 0.0037(8) 0.0046(8) 0.0007(8)
C(4) 0.0130(9) 0.0236(10) 0.0165(9) 0.0016(8) 0.0048(7) 0.0019(8)
C(5) 0.0150(10) 0.0176(10) 0.0134(9) 0.0000(8) 0.0010(7) -0.0001(8)
C(6) 0.0124(9) 0.0197(10) 0.0159(9) 0.0008(8) 0.0038(7) 0.0026(8)
C(7) 0.0101(9) 0.0207(10) 0.0153(8) 0.0012(8) 0.0050(7) 0.0041(8)
C(8) 0.0137(9) 0.0188(10) 0.0148(9) 0.0021(8) 0.0043(7) 0.0006(8)
C(9) 0.0135(9) 0.0192(10) 0.0147(9) 0.0024(8) 0.0026(7) 0.0004(8)
C(10) 0.0104(9) 0.0188(10) 0.0194(9) 0.0022(8) 0.0032(7) 0.0023(8)
C(11) 0.0145(10) 0.0253(11) 0.0268(10) -0.0011(9) 0.0038(8) -0.0037(9)
C(12) 0.0168(10) 0.0256(11) 0.0236(10) -0.0013(9) 0.0004(8) -0.0049(9)
C(13) 0.0113(9) 0.0189(10) 0.0172(9) 0.0004(8) 0.0031(7) 0.0010(8)
C(14) 0.0129(10) 0.0269(11) 0.0235(10) -0.0005(9) 0.0055(8) -0.0048(9)
C(15) 0.0135(9) 0.0200(10) 0.0181(9) -0.0030(8) 0.0054(7) -0.0031(8)
C(16) 0.0168(10) 0.0298(12) 0.0209(10) -0.0009(9) 0.0030(8) -0.0009(9)
C(17) 0.0151(11) 0.0355(13) 0.0352(12) 0.0028(10) 0.0027(9) -0.0061(11)
C(18) 0.0192(11) 0.0360(13) 0.0329(12) -0.0082(11) 0.0143(9) -0.0104(10)
C(19) 0.0295(12) 0.0355(13) 0.0227(10) -0.0058(11) 0.0118(9) -0.0006(10)
C(20) 0.0208(11) 0.0283(11) 0.0211(10) -0.0009(9) 0.0057(8) -0.0002(9)
C(21) 0.0324(13) 0.0290(12) 0.0291(11) -0.0003(11) 0.0013(10) 0.0010(10)

loop_
_atom_type_symbol
_atom_type_description
_atom_type_scat_dispersion_real
_atom_type_scat_dispersion_imag
_atom_type_scat_source
C C 0.003 0.002
;
International Tables for Crystallography
(1992, Vol. C, Tables 4.2.6.8 and 6.1.1.4)
;
H H 0.000 0.000
;
International Tables for Crystallography
(1992, Vol. C, Table 6.1.1.4)
;
N N 0.006 0.003
;
International Tables for Crystallography
(1992, Vol. C, Tables 4.2.6.8 and 6.1.1.4)
;
F F 0.017 0.010
;
International Tables for Crystallography
(1992, Vol. C, Tables 4.2.6.8 and 6.1.1.4)
;
Cl Cl 0.148 0.159
;
International Tables for Crystallography
(1992, Vol. C, Tables 4.2.6.8 and 6.1.1.4)
;

loop_
_geom_angle_atom_site_label_1
_geom_angle_atom_site_label_2
_geom_angle_atom_site_label_3
_geom_angle
_geom_angle_publ_flag
C(6) N(1) C(7) 105.16(16) yes
C(5) N(2) C(7) 104.84(15) yes
C(5) N(2) C(13) 133.29(16) yes
C(7) N(2) C(13) 121.86(16) yes
C(9) N(3) C(12) 108.38(17) yes
C(2) C(1) C(6) 118.25(18) yes
Cl(1) C(2) C(1) 119.05(16) yes
Cl(1) C(2) C(3) 120.48(15) yes
C(1) C(2) C(3) 120.47(18) yes
Cl(2) C(3) C(2) 120.26(15) yes
Cl(2) C(3) C(4) 117.53(16) yes
C(2) C(3) C(4) 122.19(18) yes
C(3) C(4) C(5) 117.36(18) yes
N(2) C(5) C(4) 133.88(18) yes
N(2) C(5) C(6) 105.36(16) yes
C(4) C(5) C(6) 120.72(17) yes
N(1) C(6) C(1) 127.29(18) yes
N(1) C(6) C(5) 111.76(17) yes
C(1) C(6) C(5) 120.95(17) yes
N(1) C(7) N(2) 112.81(16) yes
N(1) C(7) C(8) 127.26(18) yes
N(2) C(7) C(8) 119.90(17) yes
C(7) C(8) C(9) 117.11(18) yes
C(7) C(8) C(15) 120.35(17) yes
C(9) C(8) C(15) 122.51(17) yes
N(3) C(9) C(8) 129.32(18) yes
N(3) C(9) C(10) 107.50(16) yes
C(8) C(9) C(10) 123.17(17) yes
C(9) C(10) C(11) 105.72(16) yes
C(9) C(10) C(13) 118.33(17) yes
C(11) C(10) C(13) 135.93(19) yes
C(10) C(11) C(12) 106.71(18) yes
N(3) C(12) C(11) 111.64(18) yes
N(2) C(13) C(10) 119.27(17) yes
N(2) C(13) C(14) 118.77(17) yes
C(10) C(13) C(14) 121.96(18) yes
F(1) C(14) F(2) 106.60(16) yes
F(1) C(14) F(3) 106.55(16) yes
F(1) C(14) C(13) 112.31(17) yes
F(2) C(14) F(3) 106.56(17) yes
F(2) C(14) C(13) 113.02(17) yes
F(3) C(14) C(13) 111.38(17) yes
C(8) C(15) C(16) 120.13(17) yes
C(8) C(15) C(20) 120.15(18) yes
C(16) C(15) C(20) 119.67(19) yes
C(15) C(16) C(17) 120.03(19) yes
C(16) C(17) C(18) 120.3(2) yes
C(17) C(18) C(19) 119.7(2) yes
C(18) C(19) C(20) 120.7(2) yes
C(15) C(20) C(19) 119.7(2) yes
Cl(3) C(21) Cl(4) 110.72(14) yes
Cl(3) C(21) Cl(5) 110.78(14) yes
Cl(4) C(21) Cl(5) 110.43(14) yes
C(9) N(3) H(10) 125.1(15) no
C(12) N(3) H(10) 124.1(16) no
C(2) C(1) H(1) 120.878 no
C(6) C(1) H(1) 120.875 no
C(3) C(4) H(2) 121.323 no
C(5) C(4) H(2) 121.314 no
C(10) C(11) H(8) 126.646 no
C(12) C(11) H(8) 126.639 no
N(3) C(12) H(9) 124.177 no
C(11) C(12) H(9) 124.181 no
C(15) C(16) H(3) 119.984 no
C(17) C(16) H(3) 119.986 no
C(16) C(17) H(4) 119.864 no
C(18) C(17) H(4) 119.869 no
C(17) C(18) H(5) 120.163 no
C(19) C(18) H(5) 120.164 no
C(18) C(19) H(6) 119.677 no
C(20) C(19) H(6) 119.670 no
C(15) C(20) H(7) 120.147 no
C(19) C(20) H(7) 120.166 no
Cl(3) C(21) H(11) 107.7(14) no
Cl(4) C(21) H(11) 113.0(15) no
Cl(5) C(21) H(11) 104.0(16) no

loop_
_geom_bond_atom_site_label_1
_geom_bond_atom_site_label_2
_geom_bond_distance
_geom_bond_publ_flag
Cl(1) C(2) 1.738(2) yes
Cl(2) C(3) 1.743(2) yes
Cl(3) C(21) 1.757(3) yes
Cl(4) C(21) 1.757(3) yes
Cl(5) C(21) 1.761(3) yes
F(1) C(14) 1.344(3) yes
F(2) C(14) 1.346(3) yes
F(3) C(14) 1.337(3) yes
N(1) C(6) 1.377(3) yes
N(1) C(7) 1.329(3) yes
N(2) C(5) 1.412(3) yes
N(2) C(7) 1.421(3) yes
N(2) C(13) 1.388(3) yes
N(3) C(9) 1.369(3) yes
N(3) C(12) 1.374(3) yes
C(1) C(2) 1.379(3) yes
C(1) C(6) 1.398(3) yes
C(2) C(3) 1.410(3) yes
C(3) C(4) 1.376(3) yes
C(4) C(5) 1.405(3) yes
C(5) C(6) 1.405(3) yes
C(7) C(8) 1.416(3) yes
C(8) C(9) 1.370(3) yes
C(8) C(15) 1.495(3) yes
C(9) C(10) 1.457(3) yes
C(10) C(11) 1.436(3) yes
C(10) C(13) 1.378(3) yes
C(11) C(12) 1.358(3) yes
C(13) C(14) 1.496(3) yes
C(15) C(16) 1.387(3) yes
C(15) C(20) 1.398(3) yes
C(16) C(17) 1.394(3) yes
C(17) C(18) 1.390(4) yes
C(18) C(19) 1.378(4) yes
C(19) C(20) 1.394(4) yes
N(3) H(10) 1.03(3) no
C(1) H(1) 0.950 no
C(4) H(2) 0.950 no
C(11) H(8) 0.950 no
C(12) H(9) 0.950 no
C(16) H(3) 0.950 no
C(17) H(4) 0.950 no
C(18) H(5) 0.950 no
C(19) H(6) 0.950 no
C(20) H(7) 0.950 no
C(21) H(11) 1.00(3) no

loop_
_geom_contact_atom_site_label_1
_geom_contact_atom_site_label_2
_geom_contact_distance
_geom_contact_publ_flag
_geom_contact_site_symmetry_2
Cl(1) Cl(2) 3.1710(11) no .
F(1) N(2) 2.882(3) no .
F(1) C(4) 2.911(3) no .
F(1) C(5) 3.062(3) no .
F(1) C(10) 3.487(3) no .
F(2) N(2) 3.028(3) no .
F(2) C(4) 3.017(3) no .
F(2) C(5) 3.270(3) no .
F(2) C(10) 3.401(3) no .
F(3) C(10) 2.719(3) no .
F(3) C(11) 2.771(3) no .
N(1) C(13) 3.591(3) no .
N(1) C(15) 2.985(3) no .
N(1) C(16) 3.408(3) no .
N(2) C(1) 3.578(3) no .
N(2) C(9) 2.749(3) no .
N(3) C(13) 3.565(3) no .
N(3) C(15) 3.048(3) no .
N(3) C(20) 3.478(3) no .
C(1) C(4) 2.843(3) no .
C(1) C(7) 3.514(3) no .
C(2) C(5) 2.773(3) no .
C(3) C(6) 2.755(3) no .
C(4) C(13) 3.340(3) no .
C(4) C(14) 3.222(3) no .
C(5) C(8) 3.593(3) no .
C(5) C(14) 3.091(3) no .
C(6) C(8) 3.537(3) no .
C(7) C(10) 2.814(3) no .
C(7) C(16) 3.252(3) no .
C(7) C(20) 3.519(3) no .
C(8) C(12) 3.567(3) no .
C(8) C(13) 2.862(3) no .
C(9) C(16) 3.468(3) no .
C(9) C(20) 3.255(3) no .
C(11) C(14) 3.215(3) no .
C(15) C(18) 2.789(3) no .
C(16) C(19) 2.775(3) no .
C(17) C(20) 2.776(4) no .
Cl(1) Cl(4) 3.5954(13) no 2_546
Cl(1) N(1) 3.5317(19) no 3_556
Cl(1) N(2) 3.5546(18) no 3_556
Cl(1) C(6) 3.588(3) no 3_556
Cl(1) C(7) 3.454(2) no 3_556
Cl(2) F(2) 3.5758(18) no 3_656
Cl(2) F(3) 3.2760(17) no 3_656
Cl(2) C(21) 3.479(3) no 4_544
Cl(3) F(3) 3.5164(19) no 2_646
Cl(3) N(3) 3.459(2) no .
Cl(3) C(9) 3.450(2) no .
Cl(3) C(10) 3.563(2) no .
Cl(3) C(12) 3.561(3) no .
Cl(4) Cl(1) 3.5954(13) no 2_556
Cl(4) F(2) 3.3032(16) no 4_555
Cl(5) F(1) 3.2613(17) no 2_656
Cl(5) F(2) 3.3097(16) no 4_555
F(1) Cl(5) 3.2613(17) no 2_646
F(1) C(12) 3.353(3) no 2_646
F(2) Cl(2) 3.5758(18) no 3_656
F(2) Cl(4) 3.3032(16) no 4_554
F(2) Cl(5) 3.3097(16) no 4_554
F(3) Cl(2) 3.2760(17) no 3_656
F(3) Cl(3) 3.5164(19) no 2_656
F(3) C(12) 3.503(3) no 2_646
F(3) C(17) 3.470(3) no 1_655
N(1) Cl(1) 3.5317(19) no 3_556
N(1) N(3) 2.864(3) no 2_546
N(1) C(15) 3.577(3) no 2_546
N(2) Cl(1) 3.5546(18) no 3_556
N(3) Cl(3) 3.459(2) no .
N(3) N(1) 2.864(3) no 2_556
N(3) C(15) 3.479(3) no 2_556
N(3) C(20) 3.568(3) no 2_556
C(1) C(2) 3.486(3) no 3_556
C(1) C(3) 3.519(3) no 3_556
C(1) C(19) 3.484(3) no 2_546
C(2) C(1) 3.486(3) no 3_556
C(2) C(6) 3.380(3) no 3_556
C(3) C(1) 3.519(3) no 3_556
C(5) C(18) 3.483(3) no 2_546
C(6) Cl(1) 3.588(3) no 3_556
C(6) C(2) 3.380(3) no 3_556
C(6) C(19) 3.403(4) no 2_546
C(7) Cl(1) 3.454(2) no 3_556
C(9) Cl(3) 3.450(2) no .
C(10) Cl(3) 3.563(2) no .
C(12) Cl(3) 3.561(3) no .
C(12) F(1) 3.353(3) no 2_656
C(12) F(3) 3.503(3) no 2_656
C(12) C(17) 3.453(4) no 2_556
C(12) C(18) 3.573(4) no 2_556
C(15) N(1) 3.577(3) no 2_556
C(15) N(3) 3.479(3) no 2_546
C(17) F(3) 3.470(3) no 1_455
C(17) C(12) 3.453(4) no 2_546
C(18) C(5) 3.483(3) no 2_556
C(18) C(12) 3.573(4) no 2_546
C(19) C(1) 3.484(3) no 2_556
C(19) C(6) 3.403(4) no 2_556
C(20) N(3) 3.568(3) no 2_546
C(21) Cl(2) 3.479(3) no 4_545
Cl(1) H(1) 2.8001 no .
Cl(2) H(2) 2.7746 no .
F(1) H(2) 2.3838 no .
F(2) H(2) 2.3178 no .
F(3) H(8) 2.3423 no .
N(1) H(1) 2.7342 no .
N(1) H(3) 3.3120 no .
N(2) H(2) 2.8850 no .
N(3) H(7) 3.4018 no .
N(3) H(8) 3.1729 no .
C(2) H(2) 3.2999 no .
C(3) H(1) 3.2843 no .
C(5) H(1) 3.2992 no .
C(6) H(2) 3.3052 no .
C(7) H(3) 3.1727 no .
C(8) H(3) 2.6546 no .
C(8) H(7) 2.6677 no .
C(8) H(10) 2.85(3) no .
C(9) H(3) 3.5608 no .
C(9) H(7) 3.1971 no .
C(9) H(8) 3.2306 no .
C(9) H(9) 3.1337 no .
C(10) H(9) 3.1594 no .
C(10) H(10) 3.26(3) no .
C(11) H(10) 3.23(3) no .
C(13) H(2) 3.2326 no .
C(13) H(8) 3.0002 no .
C(14) H(2) 2.7072 no .
C(14) H(8) 3.1535 no .
C(15) H(4) 3.2648 no .
C(15) H(6) 3.2702 no .
C(15) H(10) 2.91(3) no .
C(16) H(5) 3.2721 no .
C(16) H(7) 3.2661 no .
C(16) H(10) 3.54(3) no .
C(17) H(6) 3.2505 no .
C(18) H(3) 3.2703 no .
C(18) H(7) 3.2633 no .
C(19) H(4) 3.2498 no .
C(20) H(3) 3.2666 no .
C(20) H(5) 3.2657 no .
C(20) H(10) 3.22(3) no .
H(3) H(4) 2.3418 no .
H(4) H(5) 2.3405 no .
H(5) H(6) 2.3254 no .
H(6) H(7) 2.3417 no .
H(7) H(10) 3.3264 no .
H(8) H(9) 2.4585 no .
H(9) H(10) 2.4954 no .
Cl(1) H(3) 3.3859 no 3_556
Cl(1) H(6) 3.0983 no 4_544
Cl(1) H(7) 3.1950 no 4_544
Cl(2) H(3) 3.1441 no 3_556
Cl(2) H(9) 3.0649 no 4_554
Cl(2) H(11) 2.95(3) no 4_544
Cl(3) H(3) 3.1945 no 2_546
Cl(3) H(4) 2.9647 no 2_546
Cl(3) H(7) 3.4448 no .
Cl(3) H(8) 3.5940 no 2_646
Cl(4) H(1) 2.9417 no 2_556
Cl(4) H(6) 3.4557 no 3_557
Cl(5) H(2) 3.5321 no 2_656
Cl(5) H(5) 2.9666 no 1_655
Cl(5) H(11) 2.91(3) no 3_657
F(1) H(5) 3.1415 no 2_546
F(1) H(8) 3.3154 no 2_646
F(1) H(9) 2.6781 no 2_646
F(2) H(11) 2.87(3) no 2_656
F(3) H(4) 2.8136 no 1_655
F(3) H(9) 2.7008 no 2_646
F(3) H(11) 3.25(3) no 2_656
N(1) H(10) 1.83(3) no 2_546
C(1) H(6) 3.3794 no 2_546
C(1) H(10) 3.33(3) no 2_546
C(2) H(6) 3.4767 no 2_546
C(3) H(1) 3.4216 no 3_556
C(4) H(1) 3.4323 no 3_556
C(5) H(5) 3.5089 no 2_546
C(6) H(10) 2.84(3) no 2_546
C(7) H(10) 2.82(3) no 2_546
C(8) H(10) 3.33(3) no 2_546
C(11) H(4) 3.5349 no 1_655
C(14) H(9) 3.2667 no 2_646
C(15) H(10) 3.03(3) no 2_546
C(16) H(7) 3.3680 no 2_556
C(16) H(9) 3.4473 no 2_546
C(16) H(10) 3.33(3) no 2_546
C(17) H(8) 3.4944 no 1_455
C(17) H(9) 3.2715 no 2_546
C(20) H(1) 3.5973 no 2_556
C(20) H(3) 3.4166 no 2_546
C(20) H(10) 3.43(3) no 2_546
C(21) H(11) 3.48(3) no 3_657
H(1) Cl(4) 2.9417 no 2_546
H(1) C(3) 3.4216 no 3_556
H(1) C(4) 3.4323 no 3_556
H(1) C(20) 3.5973 no 2_546
H(1) H(7) 3.3807 no 2_546
H(1) H(10) 3.0309 no 2_546
H(2) Cl(5) 3.5321 no 2_646
H(3) Cl(1) 3.3859 no 3_556
H(3) Cl(2) 3.1441 no 3_556
H(3) Cl(3) 3.1945 no 2_556
H(3) C(20) 3.4166 no 2_556
H(3) H(7) 2.6920 no 2_556
H(3) H(10) 3.5860 no 2_546
H(4) Cl(3) 2.9647 no 2_556
H(4) F(3) 2.8136 no 1_455
H(4) C(11) 3.5349 no 1_455
H(4) H(8) 2.6449 no 1_455
H(4) H(9) 3.3641 no 2_546
H(5) Cl(5) 2.9666 no 1_455
H(5) F(1) 3.1415 no 2_556
H(5) C(5) 3.5089 no 2_556
H(5) H(8) 3.5479 no 1_455
H(6) Cl(1) 3.0983 no 4_545
H(6) Cl(4) 3.4557 no 3_557
H(6) C(1) 3.3794 no 2_556
H(6) C(2) 3.4767 no 2_556
H(7) Cl(1) 3.1950 no 4_545
H(7) Cl(3) 3.4448 no .
H(7) C(16) 3.3680 no 2_546
H(7) H(1) 3.3807 no 2_556
H(7) H(3) 2.6920 no 2_546
H(8) Cl(3) 3.5940 no 2_656
H(8) F(1) 3.3154 no 2_656
H(8) C(17) 3.4944 no 1_655
H(8) H(4) 2.6449 no 1_655
H(8) H(5) 3.5479 no 1_655
H(9) Cl(2) 3.0649 no 4_555
H(9) F(1) 2.6781 no 2_656
H(9) F(3) 2.7008 no 2_656
H(9) C(14) 3.2667 no 2_656
H(9) C(16) 3.4473 no 2_556
H(9) C(17) 3.2715 no 2_556
H(9) H(4) 3.3641 no 2_556
H(11) Cl(2) 2.95(3) no 4_545
H(11) Cl(5) 2.91(3) no 3_657
H(11) F(2) 2.87(3) no 2_646
H(11) F(3) 3.25(3) no 2_646
H(11) C(21) 3.48(3) no 3_657
H(11) H(11) 3.22(4) no 3_657
H(10) N(1) 1.83(3) no 2_556
H(10) C(1) 3.33(3) no 2_556
H(10) C(6) 2.84(3) no 2_556
H(10) C(7) 2.82(3) no 2_556
H(10) C(8) 3.33(3) no 2_556
H(10) C(15) 3.03(3) no 2_556
H(10) C(16) 3.33(3) no 2_556
H(10) C(20) 3.43(3) no 2_556
H(10) H(1) 3.0309 no 2_556
H(10) H(3) 3.5860 no 2_556

loop_
_geom_hbond_atom_site_label_D
_geom_hbond_atom_site_label_H
_geom_hbond_atom_site_label_A
_geom_hbond_site_symmetry_A
_geom_hbond_distance_DA
_geom_hbond_distance_DH
_geom_hbond_distance_HA
_geom_hbond_angle_DHA
_geom_hbond_publ_flag
N(3) H(10) N(1) 2_556 2.864(3) 1.03(3) 1.83(3) 177(3) no

loop_
_geom_torsion_atom_site_label_1
_geom_torsion_atom_site_label_2
_geom_torsion_atom_site_label_3
_geom_torsion_atom_site_label_4
_geom_torsion
_geom_torsion_publ_flag
C(6) N(1) C(7) N(2) -1.8(2) no
C(6) N(1) C(7) C(8) 176.56(17) no
C(7) N(1) C(6) C(1) -179.12(17) no
C(7) N(1) C(6) C(5) 0.1(2) no
C(5) N(2) C(7) N(1) 2.7(2) no
C(5) N(2) C(7) C(8) -175.74(15) no
C(7) N(2) C(5) C(4) 175.11(18) no
C(7) N(2) C(5) C(6) -2.44(18) no
C(5) N(2) C(13) C(10) 175.82(17) no
C(5) N(2) C(13) C(14) -5.2(3) no
C(13) N(2) C(5) C(4) -6.7(4) no
C(13) N(2) C(5) C(6) 175.75(18) no
C(7) N(2) C(13) C(10) -6.2(3) no
C(7) N(2) C(13) C(14) 172.70(15) no
C(13) N(2) C(7) N(1) -175.71(15) no
C(13) N(2) C(7) C(8) 5.8(3) no
C(9) N(3) C(12) C(11) -1.3(3) no
C(12) N(3) C(9) C(8) 178.98(17) no
C(12) N(3) C(9) C(10) 0.1(2) no
C(2) C(1) C(6) N(1) 177.66(17) no
C(2) C(1) C(6) C(5) -1.5(3) no
C(6) C(1) C(2) Cl(1) -179.77(15) no
C(6) C(1) C(2) C(3) -0.8(3) no
Cl(1) C(2) C(3) Cl(2) 2.5(3) no
Cl(1) C(2) C(3) C(4) -179.25(13) no
C(1) C(2) C(3) Cl(2) -176.48(15) no
C(1) C(2) C(3) C(4) 1.8(3) no
Cl(2) C(3) C(4) C(5) 177.87(12) no
C(2) C(3) C(4) C(5) -0.4(3) no
C(3) C(4) C(5) N(2) -179.12(18) no
C(3) C(4) C(5) C(6) -1.9(3) no
N(2) C(5) C(6) N(1) 1.5(2) no
N(2) C(5) C(6) C(1) -179.17(15) no
C(4) C(5) C(6) N(1) -176.40(16) no
C(4) C(5) C(6) C(1) 2.9(3) no
N(1) C(7) C(8) C(9) -178.96(17) no
N(1) C(7) C(8) C(15) -0.7(3) no
N(2) C(7) C(8) C(9) -0.7(3) no
N(2) C(7) C(8) C(15) 177.53(14) no
C(7) C(8) C(9) N(3) 177.48(17) no
C(7) C(8) C(9) C(10) -3.7(3) no
C(7) C(8) C(15) C(16) -74.0(3) no
C(7) C(8) C(15) C(20) 108.6(2) no
C(9) C(8) C(15) C(16) 104.2(2) no
C(9) C(8) C(15) C(20) -73.2(3) no
C(15) C(8) C(9) N(3) -0.7(3) no
C(15) C(8) C(9) C(10) 178.04(15) no
N(3) C(9) C(10) C(11) 1.06(19) no
N(3) C(9) C(10) C(13) -177.66(15) no
C(8) C(9) C(10) C(11) -177.95(16) no
C(8) C(9) C(10) C(13) 3.3(3) no
C(9) C(10) C(11) C(12) -1.8(2) no
C(9) C(10) C(13) N(2) 1.8(3) no
C(9) C(10) C(13) C(14) -177.15(15) no
C(11) C(10) C(13) N(2) -176.5(2) no
C(11) C(10) C(13) C(14) 4.6(4) no
C(13) C(10) C(11) C(12) 176.6(2) no
C(10) C(11) C(12) N(3) 1.9(3) no
N(2) C(13) C(14) F(1) -51.7(3) no
N(2) C(13) C(14) F(2) 68.9(3) no
N(2) C(13) C(14) F(3) -171.17(15) no
C(10) C(13) C(14) F(1) 127.17(19) no
C(10) C(13) C(14) F(2) -112.2(2) no
C(10) C(13) C(14) F(3) 7.7(3) no
C(8) C(15) C(16) C(17) -177.58(16) no
C(8) C(15) C(20) C(19) 178.71(16) no
C(16) C(15) C(20) C(19) 1.3(3) no
C(20) C(15) C(16) C(17) -0.2(3) no
C(15) C(16) C(17) C(18) -0.8(4) no
C(16) C(17) C(18) C(19) 0.6(4) no
C(17) C(18) C(19) C(20) 0.6(4) no
C(18) C(19) C(20) C(15) -1.5(4) no
